data_1531088
loop_
_publ_author_name
'Avdeev, M.'
'Ferreira, V.M.'
'Seabra, M.P.'

_publ_section_title
;
 Crystal structure of dielectric ceramics in the (La (Mg0.5 Ti0.5) O3) -
 (Ba Ti O3) system
;
_journal_name_full 'Journal of Materials Research'
_journal_page_first 1112
_journal_page_last 1117
_journal_volume 17
_journal_year 2002
_chemical_formula_sum 'Ba0.5 La0.5 Mg0.25 O3 Ti0.75'
_chemical_name_systematic '(La0.5 Ba0.5) (Mg0.25 Ti0.75) O3'
_space_group_IT_number 140
_symmetry_space_group_name_Hall '-I 4 2c'
_symmetry_space_group_name_H-M 'I 4/m c m'
_cell_angle_alpha 90
_cell_angle_beta 90
_cell_angle_gamma 90
_cell_formula_units_Z 4
_cell_length_a 5.6114
_cell_length_b 5.6114
_cell_length_c 7.9313
_cell_volume 249.739
_citation_journal_id_ASTM JMREEE
_cod_data_source_file Avdeev_JMREEE_2002_1173.cif
_cod_data_source_block Ba0.5La0.5Mg0.25O3Ti0.75
_cod_original_cell_volume 249.7393
_cod_database_code 1531088

loop_
_symmetry_equiv_pos_as_xyz
x,y,z
-y,x,z
-x,-y,z
y,-x,z
x,-y,-z+1/2
y,x,-z+1/2
-x,y,-z+1/2
-y,-x,-z+1/2
-x,-y,-z
y,-x,-z
x,y,-z
-y,x,-z
-x,y,z-1/2
-y,-x,z-1/2
x,-y,z-1/2
y,x,z-1/2
x+1/2,y+1/2,z+1/2
-y+1/2,x+1/2,z+1/2
-x+1/2,-y+1/2,z+1/2
y+1/2,-x+1/2,z+1/2
x+1/2,-y+1/2,-z+1
y+1/2,x+1/2,-z+1
-x+1/2,y+1/2,-z+1
-y+1/2,-x+1/2,-z+1
-x+1/2,-y+1/2,-z+1/2
y+1/2,-x+1/2,-z+1/2
x+1/2,y+1/2,-z+1/2
-y+1/2,x+1/2,-z+1/2
-x+1/2,y+1/2,z
-y+1/2,-x+1/2,z
x+1/2,-y+1/2,z
y+1/2,x+1/2,z

loop_
_atom_site_label
_atom_site_type_symbol
_atom_site_fract_x
_atom_site_fract_y
_atom_site_fract_z
_atom_site_occupancy
_atom_site_U_iso_or_equiv
Ba1 Ba+2 0 0.5 0.25 0.5 0.0
La1 La+3 0 0.5 0.25 0.5 0.0
O2 O-2 0 0 0.25 1 0.0
Ti1 Ti+4 0 0 0 0.75 0.0
O1 O-2 0.2667 0.7667 0 1 0.0
Mg1 Mg+2 0 0 0 0.25 0.0
